data_7708685
loop_
_publ_author_name
'Meyer, Marco'
'Mardegan, Lorenzo'
'Tordera, Daniel'
'Prescimone, Alessandro'
'Sessolo, Michele'
'Bolink, Henk J.'
'Constable, Edwin C.'
'Housecroft, Catherine E.'

_publ_section_title
;
 A counterion study of a series of [Cu(P^P)(N^N)][A] compounds with
 bis(phosphane) and 6-methyl and 6,6'-dimethyl-substituted 2,2'-bipyridine
 ligands for light-emitting electrochemical cells
;
_journal_name_full 'Dalton Transactions'
_journal_paper_doi 10.1039/D1DT03239A
_journal_year 2021
_chemical_absolute_configuration ad
_chemical_formula_moiety 'C51 H44 Cu N2 O P2, C32 H12 B F24'
_chemical_formula_sum 'C83 H56 B Cu F24 N2 O P2'
_chemical_formula_weight 1689.58
_space_group_crystal_system triclinic
_space_group_IT_number 2
_space_group_name_Hall '-P 1'
_space_group_name_H-M_alt 'P -1'
_atom_sites_solution_hydrogens geom
_atom_sites_solution_primary dual
_audit_creation_date 2021-03-13
_audit_creation_method
;
Olex2 1.3
(compiled 2020.11.12 svn.r5f609507 for OlexSys, GUI svn.r6272)
;
_audit_update_record
;
2021-05-01 deposited with the CCDC.	2021-11-02 downloaded from the CCDC.
;
_cell_angle_alpha 79.4640(10)
_cell_angle_beta 89.642(2)
_cell_angle_gamma 74.7590(10)
_cell_formula_units_Z 2
_cell_length_a 10.7126(2)
_cell_length_b 18.8554(4)
_cell_length_c 19.4247(4)
_cell_measurement_reflns_used 79421
_cell_measurement_temperature 150
_cell_measurement_theta_max 57.01
_cell_measurement_theta_min 2.02
_cell_volume 3718.16(13)
_computing_cell_refinement
;
X-Area Recipe 1.34.0.0 (STOE, 2019)
;
_computing_data_collection
;
X-Area Pilatus3_SV 1.31.154.0 (STOE, 2019)
;
_computing_data_reduction
;
X-Area Integrate 1.77.0.0 (STOE, 2019)
X-Area LANA 1.77.1.0 (STOE, 2019)
X-Area X-Red32 1.65.0.0 (STOE, 2018)
;
_computing_molecular_graphics 'Olex2 1.3 (Dolomanov et al., 2009)'
_computing_publication_material
;
STOE & Cie GmbH, X-Area, software package for collecting single-crystal or
multi-domain crystal data on STOE area-detector diffractometers, for image 
processing, for the correction and scaling of reflection intensities and 
for outlier rejection, version 1.88, Darmstadt 2019
;
_computing_structure_refinement 'SHELXL 2018/3 (Sheldrick, 2015)'
_computing_structure_solution 'SHELXT 2018/2 (Sheldrick, 2018)'
_diffrn_ambient_temperature 150
_diffrn_detector Pilatus300K
_diffrn_detector_area_resol_mean 5.81
_diffrn_detector_type 'DECTRIS PILATUS 300K'
_diffrn_measured_fraction_theta_full 0.989
_diffrn_measured_fraction_theta_max 0.969
_diffrn_measurement_device 'Eulerian 4-circle diffractometer'
_diffrn_measurement_device_type 'STOE STADIVARI'
_diffrn_measurement_method 'rotation method, \w scans'
_diffrn_radiation_collimation '1.2 0.6 mm diameter'
_diffrn_radiation_monochromator 'Graded multilayer mirror'
_diffrn_radiation_polarisn_norm 0
_diffrn_radiation_probe x-ray
_diffrn_radiation_type GaK\a
_diffrn_radiation_wavelength 1.34143
_diffrn_reflns_av_R_equivalents 0.0686
_diffrn_reflns_av_unetI/netI 0.0402
_diffrn_reflns_Laue_measured_fraction_full 0.989
_diffrn_reflns_Laue_measured_fraction_max 0.969
_diffrn_reflns_limit_h_max 13
_diffrn_reflns_limit_h_min -8
_diffrn_reflns_limit_k_max 23
_diffrn_reflns_limit_k_min -23
_diffrn_reflns_limit_l_max 24
_diffrn_reflns_limit_l_min -24
_diffrn_reflns_number 52347
_diffrn_reflns_point_group_measured_fraction_full 0.989
_diffrn_reflns_point_group_measured_fraction_max 0.969
_diffrn_reflns_theta_full 53.597
_diffrn_reflns_theta_max 56.699
_diffrn_reflns_theta_min 2.015
_diffrn_source 'Metaljet D2'
_diffrn_source_current 3.570
_diffrn_source_power 0.250
_diffrn_source_voltage 70
_diffrn_standards_number 0
_exptl_absorpt_coefficient_mu 2.475
_exptl_absorpt_correction_T_max 0.2812
_exptl_absorpt_correction_T_min 0.0047
_exptl_absorpt_correction_type multi-scan
_exptl_absorpt_process_details
;
STOE X-Red32, absorption correction by Gaussian integration, analogous to
P. Coppens in: F. R. Ahmed (Editor), "Crystallographic Computing", Munksgaard,
Copenhagen (1970), 255 - 270. Afterwards scaling of reflection intensities was
performed within STOE LANA. J. Koziskova, F. Hahn, J. Richter, J. Kozisek, Acta
Chimica Slovaca, vol. 9, no. 2, 2016, pp. 136 - 140.
Finally a spherical absorption correction was done within STOE LANA.
;
_exptl_crystal_colour yellow
_exptl_crystal_colour_primary yellow
_exptl_crystal_density_diffrn 1.509
_exptl_crystal_description block
_exptl_crystal_F_000 1712
_exptl_crystal_size_max 0.24
_exptl_crystal_size_mid 0.2
_exptl_crystal_size_min 0.16
_refine_diff_density_max 0.972
_refine_diff_density_min -1.233
_refine_diff_density_rms 0.091
_refine_ls_extinction_method none
_refine_ls_goodness_of_fit_ref 1.039
_refine_ls_hydrogen_treatment constr
_refine_ls_matrix_type full
_refine_ls_number_parameters 1037
_refine_ls_number_reflns 14623
_refine_ls_number_restraints 52
_refine_ls_restrained_S_all 1.064
_refine_ls_R_factor_all 0.0693
_refine_ls_R_factor_gt 0.0644
_refine_ls_shift/su_max 0.001
_refine_ls_shift/su_mean 0.000
_refine_ls_structure_factor_coef Fsqd
_refine_ls_weighting_details 'w=1/[\s^2^(Fo^2^)+(0.1117P)^2^+3.5908P] where P=(Fo^2^+2Fc^2^)/3'
_refine_ls_weighting_scheme calc
_refine_ls_wR_factor_gt 0.1716
_refine_ls_wR_factor_ref 0.1760
_reflns_Friedel_coverage 0.000
_reflns_number_gt 13290
_reflns_number_total 14623
_reflns_threshold_expression 'I > 2\s(I)'
_cod_data_source_file d1dt03239a2.cif
_cod_data_source_block mem064_150k
_cod_database_code 7708685
_shelx_shelxl_version_number 2018/3
_shelx_space_group_comment
;
The symmetry employed for this shelxl refinement is uniquely defined
by the following loop, which should always be used as a source of
symmetry information in preference to the above space-group names.
They are only intended as comments.
;
_shelx_estimated_absorpt_t_max 0.693
_shelx_estimated_absorpt_t_min 0.588
_olex2_refinement_description
;
1. Fixed Uiso
 At 1.2 times of:
  All C(H) groups
 At 1.5 times of:
  All C(H,H,H) groups
2. Restrained distances
 F9-F11 \\sim F9-F23 \\sim F11-F23
 with sigma of 0.04
 C59-F9 \\sim C59-C54 \\sim C59-F11 \\sim C59-F23
 with sigma of 0.02
 C59-C54 \\sim C59-F3 \\sim C59-F25 \\sim C59-F13
 with sigma of 0.02
 F3-F25 \\sim F3-F13 \\sim F25-F13
 with sigma of 0.04
 C59-F7 \\sim C59-F29 \\sim C59-F27 \\sim C59-C54
 with sigma of 0.02
 F7-F29 \\sim F29-F27
 with sigma of 0.04
3. Uiso/Uaniso restraints and constraints
Uanis(F13) = Uanis(F11) = Uanis(F3) = Uanis(F23) = Uanis(F25) = Uanis(F9)
Uanis(F27) = Uanis(F11) = Uanis(F13) = Uanis(F29) = Uanis(F9) = Uanis(F25) =
Uanis(F7) = Uanis(F23) = Uanis(F3)
4. Others
 Fixed Sof: F9(0.5) F11(0.5) F23(0.5) F3(0.3) F25(0.3) F13(0.3) F27(0.2)
 F7(0.2) F29(0.2)
5.a Aromatic/amide H refined with riding coordinates:
 C77(H77), C81(H81), C69(H69), C53(H53), C20(H20), C57(H57), C24(H24),
 C73(H73), C61(H61), C37(H37), C79(H79), C38(H38), C33(H33), C39(H39), C32(H32),
  C14(H14), C55(H55), C65(H65), C18(H18), C34(H34), C63(H63), C41(H41),
 C23(H23), C45(H45), C71(H71), C22(H22), C47(H47), C49(H49), C21(H21), C51(H51),
  C48(H48), C2(H2), C17(H17), C42(H42), C4(H4), C9(H9), C15(H15), C16(H16),
 C50(H50), C7(H7), C8(H8), C43(H43), C44(H44), C3(H3)
5.b Idealised Me refined as rotating group:
 C12(H12A,H12B,H12C), C36(H36A,H36B,H36C), C35(H35A,H35B,H35C), C11(H11A,H11B,
 H11C)
;
_olex2_date_sample_data_collection 2021-03-12
_olex2_date_sample_submission 2021-03-06
_olex2_diffrn_ambient_temperature_device 'Oxford Cryosystems'
_olex2_exptl_crystal_mounting_method
;
The crystal was mounted on a mylar loop in perfluoroether oil
;
_olex2_submission_original_sample_id MEM064_150K
_olex2_submission_special_instructions 'No special instructions were received'

loop_
_space_group_symop_operation_xyz
'x, y, z'
'-x, -y, -z'

loop_
_atom_site_label
_atom_site_type_symbol
_atom_site_fract_x
_atom_site_fract_y
_atom_site_fract_z
_atom_site_U_iso_or_equiv
_atom_site_adp_type
_atom_site_occupancy
_atom_site_site_symmetry_order
_atom_site_calc_flag
_atom_site_refinement_flags_posn
_atom_site_refinement_flags_adp
_atom_site_refinement_flags_occupancy
_atom_site_disorder_assembly
_atom_site_disorder_group
Cu1 Cu 0.46265(4) 0.19190(2) 0.77943(2) 0.02118(12) Uani 1 1 d . . . . .
P1 P 0.60907(6) 0.25956(3) 0.78686(3) 0.01882(15) Uani 1 1 d . . . . .
P2 P 0.32388(6) 0.19480(4) 0.86975(3) 0.02092(15) Uani 1 1 d . . . . .
O1 O 0.37627(17) 0.33803(10) 0.84089(9) 0.0219(4) Uani 1 1 d . . . . .
F1 F 0.60808(18) 0.39566(13) 0.48627(11) 0.0446(5) Uani 1 1 d . . . . .
F4 F 0.4720(2) 0.43303(13) 0.56122(10) 0.0483(5) Uani 1 1 d . . . . .
F6 F 0.5282(2) 0.31697(11) 0.55387(10) 0.0471(5) Uani 1 1 d . . . . .
F8 F 0.2593(2) 0.01188(11) 0.37161(14) 0.0563(6) Uani 1 1 d . . . . .
F10 F 0.0526(2) 0.57309(12) 0.32719(11) 0.0573(6) Uani 1 1 d . . . . .
F12 F -0.0546(2) 0.31324(16) 0.11308(12) 0.0579(6) Uani 1 1 d . . . . .
F14 F 0.7104(2) 0.26251(17) 0.16727(11) 0.0649(7) Uani 1 1 d . . . . .
N2 N 0.5294(2) 0.08126(13) 0.76102(13) 0.0273(5) Uani 1 1 d . . . . .
F16 F 0.5891(3) 0.04045(15) 0.47617(14) 0.0663(7) Uani 1 1 d . . . . .
F18 F 0.2535(3) 0.52982(13) 0.04646(12) 0.0625(7) Uani 1 1 d . . . . .
N1 N 0.3664(2) 0.20195(14) 0.68157(12) 0.0261(5) Uani 1 1 d . . . . .
F20 F 0.3693(4) 0.51846(16) 0.13737(12) 0.0871(11) Uani 1 1 d . . . . .
F22 F 0.0641(3) 0.01840(13) 0.39821(18) 0.0742(8) Uani 1 1 d . . . . .
F24 F 0.8600(3) 0.2332(2) 0.24722(12) 0.0777(9) Uani 1 1 d . . . . .
C26 C 0.4201(3) 0.38907(14) 0.79280(13) 0.0199(5) Uani 1 1 d . . . . .
F26 F 0.0460(3) 0.3317(2) 0.02052(12) 0.0887(11) Uani 1 1 d . . . . .
F28 F 0.1106(3) 0.05345(14) 0.29213(16) 0.0768(9) Uani 1 1 d . . . . .
C30 C 0.2433(2) 0.34910(15) 0.84305(13) 0.0208(5) Uani 1 1 d . . . . .
C77 C 0.3994(3) 0.34730(15) 0.41917(13) 0.0217(5) Uani 1 1 d . . . . .
H77 H 0.470940 0.304069 0.425969 0.026 Uiso 1 1 calc R U . . .
F30 F 0.1061(3) 0.22949(16) 0.09158(19) 0.0830(10) Uani 1 1 d . . . . .
F15 F 0.8168(3) 0.14976(18) 0.19854(16) 0.0810(9) Uani 1 1 d . . . . .
F2 F -0.0289(2) 0.51740(16) 0.41178(19) 0.0884(11) Uani 1 1 d . . . . .
C25 C 0.5370(3) 0.36068(14) 0.76402(13) 0.0204(5) Uani 1 1 d . . . . .
C76 C 0.3061(3) 0.35631(14) 0.36583(13) 0.0204(5) Uani 1 1 d . . . . .
C60 C 0.2602(3) 0.33025(15) 0.23708(14) 0.0225(5) Uani 1 1 d . . . . .
C52 C 0.2005(3) 0.24534(15) 0.35169(13) 0.0226(5) Uani 1 1 d . . . . .
C27 C 0.3467(3) 0.46317(14) 0.77589(13) 0.0218(5) Uani 1 1 d . . . . .
C19 C 0.6910(3) 0.24901(15) 0.87226(13) 0.0211(5) Uani 1 1 d . . . . .
C81 C 0.2051(3) 0.42200(16) 0.35808(14) 0.0242(5) Uani 1 1 d . . . . .
H81 H 0.141404 0.431986 0.321232 0.029 Uiso 1 1 calc R U . . .
C31 C 0.2018(3) 0.28412(15) 0.86106(13) 0.0224(5) Uani 1 1 d . . . . .
C28 C 0.2203(3) 0.48738(15) 0.81256(14) 0.0249(6) Uani 1 1 d . . . . .
C78 C 0.3913(3) 0.39914(15) 0.46244(13) 0.0232(5) Uani 1 1 d . . . . .
F17 F 0.0847(3) 0.58872(16) 0.42988(18) 0.1013(13) Uani 1 1 d . . . . .
F9 F -0.1915(5) 0.2322(3) 0.4667(3) 0.0457(6) Uani 0.5 1 d D . P A 1
C68 C 0.4516(3) 0.23605(15) 0.32311(14) 0.0227(5) Uani 1 1 d . . . . .
C29 C 0.1611(3) 0.42076(15) 0.82906(13) 0.0227(5) Uani 1 1 d . . . . .
C69 C 0.5415(3) 0.24442(16) 0.27143(14) 0.0251(5) Uani 1 1 d . . . . .
H69 H 0.514656 0.281684 0.230432 0.030 Uiso 1 1 calc R U . . .
C53 C 0.0862(3) 0.27987(16) 0.38160(14) 0.0249(5) Uani 1 1 d . . . . .
H53 H 0.071104 0.330872 0.385598 0.030 Uiso 1 1 calc R U . . .
C20 C 0.6495(3) 0.30048(16) 0.91670(15) 0.0271(6) Uani 1 1 d . . . . .
H20 H 0.579321 0.343465 0.901858 0.033 Uiso 1 1 calc R U . . .
C57 C 0.2139(3) 0.17067(16) 0.34668(15) 0.0274(6) Uani 1 1 d . . . . .
H57 H 0.288799 0.144791 0.326111 0.033 Uiso 1 1 calc R U . . .
C24 C 0.7951(3) 0.18712(16) 0.89516(16) 0.0288(6) Uani 1 1 d . . . . .
H24 H 0.826142 0.152187 0.865323 0.035 Uiso 1 1 calc R U . . .
F19 F 0.4367(3) 0.45178(17) 0.05930(19) 0.0865(10) Uani 1 1 d . . . . .
C73 C 0.4979(3) 0.18110(15) 0.38273(15) 0.0253(5) Uani 1 1 d . . . . .
H73 H 0.440800 0.173948 0.419379 0.030 Uiso 1 1 calc R U . . .
C61 C 0.1814(3) 0.30375(16) 0.19684(14) 0.0259(6) Uani 1 1 d . . . . .
H61 H 0.148009 0.263554 0.218435 0.031 Uiso 1 1 calc R U . . .
C37 C 0.3989(3) 0.51102(15) 0.72733(14) 0.0259(6) Uani 1 1 d . . . . .
H37 H 0.352181 0.562080 0.713693 0.031 Uiso 1 1 calc R U . . .
C13 C 0.7448(3) 0.23837(15) 0.72997(14) 0.0223(5) Uani 1 1 d . . . . .
C79 C 0.2876(3) 0.46253(16) 0.45579(14) 0.0254(5) Uani 1 1 d . . . . .
H79 H 0.280376 0.497226 0.486404 0.030 Uiso 1 1 calc R U . . .
C38 C 0.5171(3) 0.48518(16) 0.69892(14) 0.0269(6) Uani 1 1 d . . . . .
H38 H 0.551421 0.519064 0.667023 0.032 Uiso 1 1 calc R U . . .
C46 C 0.3993(3) 0.18198(16) 0.95700(14) 0.0247(5) Uani 1 1 d . . . . .
C33 C -0.0161(3) 0.36328(17) 0.85450(16) 0.0297(6) Uani 1 1 d . . . . .
H33 H -0.106339 0.368744 0.859112 0.036 Uiso 1 1 calc R U . . .
C40 C 0.2295(3) 0.12552(15) 0.88018(16) 0.0268(6) Uani 1 1 d . . . . .
C80 C 0.1947(3) 0.47319(16) 0.40246(14) 0.0262(6) Uani 1 1 d . . . . .
C39 C 0.5866(3) 0.41052(15) 0.71626(14) 0.0231(5) Uani 1 1 d . . . . .
H39 H 0.667227 0.393348 0.695893 0.028 Uiso 1 1 calc R U . . .
C56 C 0.1218(3) 0.13254(16) 0.37064(16) 0.0303(6) Uani 1 1 d . . . . .
C83 C 0.4988(3) 0.38646(17) 0.51588(15) 0.0302(6) Uani 1 1 d . . . . .
C32 C 0.0687(3) 0.29254(16) 0.86695(14) 0.0260(6) Uani 1 1 d . . . . .
H32 H 0.036624 0.249705 0.879492 0.031 Uiso 1 1 calc R U . . .
C14 C 0.7387(3) 0.19208(17) 0.68282(15) 0.0312(6) Uani 1 1 d . . . . .
H14 H 0.663338 0.175226 0.679131 0.037 Uiso 1 1 calc R U . . .
C55 C 0.0119(3) 0.16744(18) 0.40162(15) 0.0308(6) Uani 1 1 d . . . . .
H55 H -0.049225 0.141085 0.419557 0.037 Uiso 1 1 calc R U . . .
C65 C 0.3059(3) 0.39005(16) 0.20172(14) 0.0250(5) Uani 1 1 d . . . . .
H65 H 0.358514 0.410726 0.227089 0.030 Uiso 1 1 calc R U . . .
C10 C 0.6068(3) 0.02152(16) 0.80395(16) 0.0314(6) Uani 1 1 d . . . . .
C18 C 0.8548(3) 0.26416(17) 0.73443(16) 0.0296(6) Uani 1 1 d . . . . .
H18 H 0.859321 0.296242 0.766246 0.036 Uiso 1 1 calc R U . . .
C6 C 0.4570(3) 0.06902(17) 0.71023(16) 0.0314(6) Uani 1 1 d . . . . .
C34 C 0.0291(3) 0.42670(16) 0.83524(15) 0.0274(6) Uani 1 1 d . . . . .
H34 H -0.030946 0.474752 0.826184 0.033 Uiso 1 1 calc R U . . .
C64 C 0.2764(3) 0.41990(17) 0.13084(15) 0.0290(6) Uani 1 1 d . . . . .
C62 C 0.1497(3) 0.33401(18) 0.12614(15) 0.0293(6) Uani 1 1 d . . . . .
C5 C 0.3832(3) 0.13596(18) 0.66073(15) 0.0302(6) Uani 1 1 d . . . . .
C70 C 0.6687(3) 0.19988(17) 0.27828(15) 0.0292(6) Uani 1 1 d . . . . .
C54 C -0.0063(3) 0.24207(17) 0.40571(14) 0.0283(6) Uani 1 1 d D . . . .
C72 C 0.6250(3) 0.13664(16) 0.38998(16) 0.0287(6) Uani 1 1 d . . . . .
C1 C 0.2972(3) 0.26487(18) 0.63908(15) 0.0291(6) Uani 1 1 d . . . . .
C63 C 0.1967(3) 0.39237(17) 0.09205(15) 0.0300(6) Uani 1 1 d . . . . .
H63 H 0.175294 0.412969 0.043864 0.036 Uiso 1 1 calc R U . . .
F5 F 0.6811(5) 0.11399(16) 0.50862(15) 0.1232(18) Uani 1 1 d . . . . .
C41 C 0.2024(3) 0.08794(17) 0.94522(17) 0.0337(7) Uani 1 1 d . . . . .
H41 H 0.227198 0.100978 0.987080 0.040 Uiso 1 1 calc R U . . .
C23 C 0.8541(3) 0.17583(17) 0.96129(16) 0.0328(7) Uani 1 1 d . . . . .
H23 H 0.924424 0.132990 0.976410 0.039 Uiso 1 1 calc R U . . .
C45 C 0.1890(3) 0.1066(2) 0.81979(18) 0.0384(7) Uani 1 1 d . . . . .
H45 H 0.206440 0.131513 0.775153 0.046 Uiso 1 1 calc R U . . .
C71 C 0.7113(3) 0.14476(17) 0.33770(16) 0.0300(6) Uani 1 1 d . . . . .
H71 H 0.797498 0.113537 0.342235 0.036 Uiso 1 1 calc R U . . .
C22 C 0.8111(3) 0.22659(19) 1.00530(16) 0.0341(7) Uani 1 1 d . . . . .
H22 H 0.850795 0.218248 1.050714 0.041 Uiso 1 1 calc R U . . .
C74 C 0.6689(3) 0.08171(18) 0.45726(18) 0.0368(7) Uani 1 1 d . . . . .
C47 C 0.3816(3) 0.23883(17) 0.99521(15) 0.0320(6) Uani 1 1 d . . . . .
H47 H 0.322353 0.285951 0.977820 0.038 Uiso 1 1 calc R U . . .
F21 F 0.7798(3) 0.0332(2) 0.4521(2) 0.1237(18) Uani 1 1 d . . . . .
B1 B 0.3050(3) 0.29189(17) 0.31922(16) 0.0217(6) Uani 1 1 d . . . . .
C59 C -0.1270(3) 0.28366(18) 0.43373(16) 0.0360(7) Uani 1 1 d D . . . .
C49 C 0.5357(3) 0.1593(2) 1.08458(17) 0.0416(8) Uani 1 1 d . . . . .
H49 H 0.584024 0.151934 1.127331 0.050 Uiso 1 1 calc R U . . .
C21 C 0.7104(3) 0.28921(19) 0.98267(16) 0.0343(7) Uani 1 1 d . . . . .
H21 H 0.682234 0.324917 1.012089 0.041 Uiso 1 1 calc R U . . .
C51 C 0.4849(3) 0.11291(18) 0.98386(17) 0.0358(7) Uani 1 1 d . . . . .
H51 H 0.498071 0.073356 0.958275 0.043 Uiso 1 1 calc R U . . .
C82 C 0.0784(3) 0.53880(18) 0.39343(17) 0.0368(7) Uani 1 1 d . . . . .
C48 C 0.4499(4) 0.2276(2) 1.05906(17) 0.0405(8) Uani 1 1 d . . . . .
H48 H 0.437206 0.267015 1.084830 0.049 Uiso 1 1 calc R U . . .
C12 C 0.2783(3) 0.33647(18) 0.66431(17) 0.0349(7) Uani 1 1 d . . . . .
H12A H 0.229858 0.377821 0.628227 0.052 Uiso 1 1 calc R U . . .
H12B H 0.362818 0.344253 0.674168 0.052 Uiso 1 1 calc R U . . .
H12C H 0.229681 0.334642 0.707217 0.052 Uiso 1 1 calc R U . . .
C67 C 0.0617(3) 0.3030(2) 0.08763(16) 0.0384(7) Uani 1 1 d . . . . .
C2 C 0.2454(3) 0.2629(2) 0.57365(16) 0.0381(7) Uani 1 1 d . . . . .
H2 H 0.196278 0.307718 0.544710 0.046 Uiso 1 1 calc R U . . .
C17 C 0.9580(3) 0.24257(19) 0.69199(19) 0.0391(7) Uani 1 1 d . . . . .
H17 H 1.032968 0.260029 0.694843 0.047 Uiso 1 1 calc R U . . .
C75 C 0.7624(3) 0.2126(2) 0.22308(18) 0.0414(8) Uani 1 1 d . . . . .
F11 F -0.2055(4) 0.3283(3) 0.3827(2) 0.0457(6) Uani 0.5 1 d D . P A 1
C36 C 0.2521(3) 0.50752(18) 0.88257(17) 0.0353(7) Uani 1 1 d . . . . .
H36A H 0.314284 0.464509 0.910845 0.053 Uiso 1 1 calc R U . . .
H36B H 0.172639 0.520632 0.908051 0.053 Uiso 1 1 calc R U . . .
H36C H 0.289785 0.550236 0.873344 0.053 Uiso 1 1 calc R U . . .
C42 C 0.1396(3) 0.03182(19) 0.9490(2) 0.0419(8) Uani 1 1 d . . . . .
H42 H 0.123362 0.005790 0.993394 0.050 Uiso 1 1 calc R U . . .
C4 C 0.3356(4) 0.1311(2) 0.59519(18) 0.0411(8) Uani 1 1 d . . . . .
H4 H 0.351084 0.084059 0.580962 0.049 Uiso 1 1 calc R U . . .
C66 C 0.3341(4) 0.4796(2) 0.09430(17) 0.0416(8) Uani 1 1 d . . . . .
C35 C 0.1264(3) 0.55526(17) 0.76716(18) 0.0357(7) Uani 1 1 d . . . . .
H35A H 0.164482 0.597806 0.759989 0.054 Uiso 1 1 calc R U . . .
H35B H 0.044628 0.568258 0.790770 0.054 Uiso 1 1 calc R U . . .
H35C H 0.109947 0.543103 0.721701 0.054 Uiso 1 1 calc R U . . .
C9 C 0.6054(4) -0.05106(18) 0.79954(19) 0.0422(8) Uani 1 1 d . . . . .
H9 H 0.660009 -0.092481 0.830292 0.051 Uiso 1 1 calc R U . . .
C15 C 0.8424(4) 0.1702(2) 0.64094(18) 0.0413(8) Uani 1 1 d . . . . .
H15 H 0.838528 0.137939 0.609220 0.050 Uiso 1 1 calc R U . . .
C16 C 0.9516(3) 0.1959(2) 0.6458(2) 0.0429(8) Uani 1 1 d . . . . .
H16 H 1.022455 0.181256 0.617176 0.051 Uiso 1 1 calc R U . . .
F23 F -0.1023(4) 0.3206(3) 0.4814(3) 0.0457(6) Uani 0.5 1 d D . P A 1
C50 C 0.5514(3) 0.1015(2) 1.04796(18) 0.0440(8) Uani 1 1 d . . . . .
H50 H 0.607694 0.053808 1.066598 0.053 Uiso 1 1 calc R U . . .
C58 C 0.1390(3) 0.05442(18) 0.3585(2) 0.0425(8) Uani 1 1 d . . . . .
C7 C 0.4509(4) -0.00235(19) 0.70432(18) 0.0420(8) Uani 1 1 d . . . . .
H7 H 0.396700 -0.009290 0.668999 0.050 Uiso 1 1 calc R U . . .
C11 C 0.6966(4) 0.03695(19) 0.8545(2) 0.0445(8) Uani 1 1 d . . . . .
H11A H 0.713051 -0.002724 0.896275 0.067 Uiso 1 1 calc R U . . .
H11B H 0.657011 0.085243 0.867952 0.067 Uiso 1 1 calc R U . . .
H11C H 0.778485 0.038432 0.832281 0.067 Uiso 1 1 calc R U . . .
C8 C 0.5246(4) -0.0626(2) 0.7504(2) 0.0475(9) Uani 1 1 d . . . . .
H8 H 0.519813 -0.111755 0.748454 0.057 Uiso 1 1 calc R U . . .
C43 C 0.1007(3) 0.01378(19) 0.8886(2) 0.0463(9) Uani 1 1 d . . . . .
H43 H 0.058280 -0.024951 0.891405 0.056 Uiso 1 1 calc R U . . .
C44 C 0.1229(4) 0.0514(2) 0.8241(2) 0.0492(9) Uani 1 1 d . . . . .
H44 H 0.093345 0.039914 0.782588 0.059 Uiso 1 1 calc R U . . .
C3 C 0.2661(3) 0.1955(2) 0.55160(17) 0.0423(8) Uani 1 1 d . . . . .
H3 H 0.232922 0.193414 0.506992 0.051 Uiso 1 1 calc R U . . .
F3 F -0.1293(7) 0.3547(4) 0.4435(4) 0.0457(6) Uani 0.3 1 d D . P A 2
F25 F -0.1788(8) 0.2499(5) 0.4849(4) 0.0457(6) Uani 0.3 1 d D . P A 2
F13 F -0.2303(7) 0.3028(5) 0.3827(4) 0.0457(6) Uani 0.3 1 d D . P A 2
F27 F -0.1759(11) 0.3548(5) 0.3985(6) 0.0457(6) Uani 0.2 1 d D . P A 3
F7 F -0.0999(11) 0.2926(7) 0.5007(5) 0.0457(6) Uani 0.2 1 d D . P A 3
F29 F -0.2246(10) 0.2520(7) 0.4452(6) 0.0457(6) Uani 0.2 1 d D . P A 3

loop_
_atom_site_aniso_label
_atom_site_aniso_U_11
_atom_site_aniso_U_22
_atom_site_aniso_U_33
_atom_site_aniso_U_23
_atom_site_aniso_U_13
_atom_site_aniso_U_12
Cu1 0.0217(2) 0.0192(2) 0.0246(2) -0.00322(15) 0.00059(15) -0.00958(15)
P1 0.0187(3) 0.0170(3) 0.0216(3) -0.0012(2) -0.0006(2) -0.0078(2)
P2 0.0206(3) 0.0180(3) 0.0240(3) 0.0004(2) 0.0017(2) -0.0078(2)
O1 0.0204(9) 0.0176(9) 0.0256(9) 0.0046(7) 0.0002(7) -0.0072(7)
F1 0.0286(10) 0.0616(13) 0.0499(11) -0.0137(10) -0.0019(8) -0.0206(9)
F4 0.0501(12) 0.0595(13) 0.0380(10) -0.0259(9) -0.0134(9) -0.0076(10)
F6 0.0550(12) 0.0403(11) 0.0413(11) 0.0073(8) -0.0235(9) -0.0141(9)
F8 0.0450(12) 0.0242(10) 0.0941(18) 0.0015(10) 0.0023(11) -0.0078(8)
F10 0.0701(15) 0.0394(11) 0.0424(11) 0.0037(9) -0.0085(10) 0.0126(10)
F12 0.0408(12) 0.0937(19) 0.0603(14) -0.0381(13) 0.0096(10) -0.0390(12)
F14 0.0384(12) 0.103(2) 0.0376(11) 0.0125(12) 0.0093(9) -0.0096(12)
N2 0.0274(12) 0.0247(12) 0.0326(12) -0.0065(9) 0.0079(9) -0.0114(9)
F16 0.0671(16) 0.0608(15) 0.0676(15) 0.0263(12) -0.0122(12) -0.0370(13)
F18 0.0960(19) 0.0446(12) 0.0440(12) 0.0166(10) -0.0177(12) -0.0303(13)
N1 0.0235(12) 0.0341(13) 0.0259(11) -0.0057(10) 0.0048(9) -0.0168(10)
F20 0.173(3) 0.0782(18) 0.0383(12) 0.0124(12) -0.0254(15) -0.098(2)
F22 0.0623(15) 0.0342(12) 0.134(3) -0.0100(13) 0.0303(16) -0.0320(11)
F24 0.0562(15) 0.157(3) 0.0421(12) -0.0142(15) 0.0078(10) -0.0710(18)
C26 0.0237(13) 0.0182(12) 0.0189(12) 0.0016(9) -0.0025(9) -0.0108(10)
F26 0.110(2) 0.161(3) 0.0276(11) -0.0067(14) -0.0113(12) -0.100(2)
F28 0.111(2) 0.0393(13) 0.0831(18) -0.0202(12) -0.0321(16) -0.0192(14)
C30 0.0180(12) 0.0231(13) 0.0207(12) -0.0005(10) -0.0002(9) -0.0069(10)
C77 0.0236(13) 0.0214(12) 0.0214(12) -0.0004(10) -0.0004(9) -0.0110(10)
F30 0.0718(18) 0.0646(17) 0.127(3) -0.0558(17) -0.0301(17) -0.0170(14)
F15 0.0759(19) 0.087(2) 0.0778(18) -0.0315(16) 0.0401(15) -0.0068(15)
F2 0.0399(14) 0.0626(17) 0.131(3) 0.0222(17) 0.0264(15) 0.0132(12)
C25 0.0226(13) 0.0210(12) 0.0184(12) 0.0002(9) -0.0036(9) -0.0096(10)
C76 0.0224(13) 0.0204(12) 0.0209(12) -0.0007(9) 0.0014(9) -0.0120(10)
C60 0.0195(13) 0.0237(13) 0.0246(13) -0.0049(10) 0.0012(9) -0.0063(10)
C52 0.0246(13) 0.0239(13) 0.0198(12) 0.0005(10) -0.0038(9) -0.0101(10)
C27 0.0250(13) 0.0175(12) 0.0219(12) -0.0005(9) -0.0042(10) -0.0060(10)
C19 0.0209(13) 0.0243(13) 0.0208(12) 0.0004(10) -0.0005(9) -0.0137(10)
C81 0.0260(14) 0.0267(14) 0.0217(12) -0.0020(10) -0.0033(10) -0.0121(11)
C31 0.0242(13) 0.0222(13) 0.0211(12) -0.0005(10) 0.0016(9) -0.0089(10)
C28 0.0279(14) 0.0184(12) 0.0272(13) -0.0023(10) -0.0015(10) -0.0051(10)
C78 0.0267(14) 0.0259(13) 0.0203(12) -0.0013(10) -0.0007(10) -0.0151(11)
F17 0.117(2) 0.0592(16) 0.105(2) -0.0566(16) -0.064(2) 0.0447(16)
F9 0.0419(11) 0.0430(19) 0.0561(15) -0.0157(10) 0.0137(10) -0.0138(10)
C68 0.0259(14) 0.0210(12) 0.0247(13) -0.0055(10) -0.0010(10) -0.0114(10)
C29 0.0252(14) 0.0215(13) 0.0202(12) -0.0012(10) -0.0028(10) -0.0059(10)
C69 0.0260(14) 0.0260(13) 0.0253(13) -0.0057(10) -0.0012(10) -0.0096(11)
C53 0.0252(14) 0.0283(14) 0.0228(13) -0.0024(10) -0.0006(10) -0.0112(11)
C20 0.0267(14) 0.0277(14) 0.0275(14) -0.0057(11) -0.0038(11) -0.0078(11)
C57 0.0249(14) 0.0220(13) 0.0352(15) -0.0011(11) -0.0025(11) -0.0090(11)
C24 0.0264(14) 0.0252(14) 0.0336(15) -0.0002(11) -0.0024(11) -0.0084(11)
F19 0.0742(19) 0.0684(18) 0.116(2) 0.0053(17) 0.0475(18) -0.0343(15)
C73 0.0272(14) 0.0237(13) 0.0277(13) -0.0030(10) 0.0004(10) -0.0129(11)
C61 0.0277(14) 0.0279(14) 0.0257(13) -0.0063(11) 0.0019(10) -0.0130(11)
C37 0.0341(15) 0.0179(12) 0.0243(13) 0.0026(10) -0.0036(11) -0.0087(11)
C13 0.0198(13) 0.0200(12) 0.0255(13) 0.0007(10) 0.0002(10) -0.0059(10)
C79 0.0305(15) 0.0250(13) 0.0237(13) -0.0054(10) 0.0021(10) -0.0122(11)
C38 0.0359(16) 0.0228(13) 0.0238(13) 0.0022(10) -0.0002(11) -0.0156(12)
C46 0.0221(13) 0.0279(14) 0.0237(13) 0.0018(10) 0.0022(10) -0.0104(11)
C33 0.0187(13) 0.0355(16) 0.0355(15) -0.0085(12) 0.0007(11) -0.0068(11)
C40 0.0209(13) 0.0217(13) 0.0376(15) -0.0013(11) 0.0046(11) -0.0084(10)
C80 0.0303(15) 0.0235(13) 0.0259(13) -0.0039(10) 0.0012(11) -0.0096(11)
C39 0.0251(13) 0.0229(13) 0.0227(13) -0.0009(10) -0.0003(10) -0.0113(10)
C56 0.0319(15) 0.0237(14) 0.0357(15) 0.0039(11) -0.0086(12) -0.0144(12)
C83 0.0330(16) 0.0326(15) 0.0284(14) -0.0078(12) -0.0050(11) -0.0128(12)
C32 0.0238(14) 0.0282(14) 0.0283(14) -0.0031(11) 0.0018(10) -0.0126(11)
C14 0.0358(16) 0.0304(15) 0.0307(15) -0.0056(12) 0.0064(12) -0.0148(12)
C55 0.0299(15) 0.0359(16) 0.0294(14) 0.0026(12) -0.0031(11) -0.0194(12)
C65 0.0273(14) 0.0249(13) 0.0252(13) -0.0053(10) -0.0019(10) -0.0105(11)
C10 0.0338(16) 0.0232(14) 0.0373(16) -0.0015(12) 0.0090(12) -0.0106(12)
C18 0.0244(14) 0.0307(15) 0.0357(15) -0.0053(12) 0.0039(11) -0.0114(11)
C6 0.0373(17) 0.0317(15) 0.0335(15) -0.0120(12) 0.0119(12) -0.0198(13)
C34 0.0223(14) 0.0263(14) 0.0310(14) -0.0041(11) -0.0013(10) -0.0023(11)
C64 0.0353(16) 0.0276(14) 0.0247(14) -0.0035(11) 0.0005(11) -0.0105(12)
C62 0.0269(14) 0.0394(16) 0.0261(14) -0.0111(12) 0.0019(11) -0.0135(12)
C5 0.0316(15) 0.0389(16) 0.0277(14) -0.0083(12) 0.0067(11) -0.0214(13)
C70 0.0251(14) 0.0355(16) 0.0303(14) -0.0102(12) 0.0016(11) -0.0109(12)
C54 0.0296(15) 0.0347(15) 0.0228(13) -0.0023(11) -0.0020(10) -0.0147(12)
C72 0.0278(15) 0.0239(14) 0.0356(15) -0.0022(11) -0.0059(11) -0.0108(11)
C1 0.0232(14) 0.0403(16) 0.0261(14) -0.0006(12) 0.0001(10) -0.0160(12)
C63 0.0338(16) 0.0363(16) 0.0208(13) -0.0048(11) -0.0020(11) -0.0111(12)
F5 0.263(5) 0.0529(16) 0.0591(17) 0.0208(13) -0.085(2) -0.071(2)
C41 0.0302(16) 0.0278(15) 0.0410(17) 0.0043(12) 0.0029(12) -0.0112(12)
C23 0.0275(15) 0.0320(16) 0.0352(16) 0.0069(12) -0.0085(12) -0.0102(12)
C45 0.0408(18) 0.0405(18) 0.0432(18) -0.0108(14) 0.0088(14) -0.0252(15)
C71 0.0234(14) 0.0283(14) 0.0400(16) -0.0081(12) -0.0042(11) -0.0085(11)
C22 0.0310(16) 0.0462(18) 0.0277(14) 0.0024(13) -0.0062(11) -0.0211(14)
C74 0.0303(16) 0.0295(16) 0.0483(19) 0.0052(13) -0.0089(13) -0.0122(13)
C47 0.0395(17) 0.0268(14) 0.0284(14) 0.0005(11) -0.0026(12) -0.0101(12)
F21 0.0546(17) 0.125(3) 0.115(3) 0.078(2) 0.0206(17) 0.0395(18)
B1 0.0216(14) 0.0198(13) 0.0250(14) -0.0030(11) -0.0001(11) -0.0083(11)
C59 0.0320(16) 0.0454(18) 0.0357(16) -0.0079(14) 0.0089(12) -0.0193(14)
C49 0.0365(18) 0.059(2) 0.0302(16) 0.0054(15) -0.0078(13) -0.0230(16)
C21 0.0361(17) 0.0418(17) 0.0284(15) -0.0080(12) -0.0022(12) -0.0150(14)
C51 0.0346(17) 0.0332(16) 0.0342(16) -0.0009(12) -0.0006(12) -0.0031(13)
C82 0.0420(18) 0.0310(16) 0.0327(16) -0.0067(12) -0.0043(13) -0.0009(13)
C48 0.050(2) 0.0448(19) 0.0302(16) -0.0036(13) -0.0036(14) -0.0216(16)
C12 0.0328(16) 0.0344(16) 0.0333(16) 0.0016(12) -0.0084(12) -0.0067(13)
C67 0.0397(18) 0.056(2) 0.0278(15) -0.0132(14) 0.0012(12) -0.0246(16)
C2 0.0325(17) 0.056(2) 0.0270(15) -0.0016(14) -0.0018(12) -0.0182(15)
C17 0.0263(16) 0.0379(17) 0.052(2) -0.0008(15) 0.0092(13) -0.0128(13)
C75 0.0293(17) 0.059(2) 0.0342(17) -0.0094(15) 0.0010(12) -0.0091(15)
F11 0.0419(11) 0.0430(19) 0.0561(15) -0.0157(10) 0.0137(10) -0.0138(10)
C36 0.0399(17) 0.0342(16) 0.0360(16) -0.0141(13) 0.0022(13) -0.0124(13)
C42 0.0359(18) 0.0296(16) 0.058(2) 0.0095(14) 0.0047(15) -0.0163(13)
C4 0.0463(19) 0.053(2) 0.0359(17) -0.0190(15) 0.0067(14) -0.0273(16)
C66 0.058(2) 0.0426(19) 0.0289(16) 0.0031(13) -0.0042(14) -0.0277(17)
C35 0.0309(16) 0.0208(14) 0.0469(18) 0.0055(12) -0.0008(13) 0.0000(12)
C9 0.051(2) 0.0240(15) 0.049(2) -0.0025(13) 0.0148(16) -0.0095(14)
C15 0.049(2) 0.0399(18) 0.0401(18) -0.0152(14) 0.0177(15) -0.0165(15)
C16 0.0330(17) 0.0431(19) 0.051(2) -0.0068(15) 0.0202(14) -0.0092(14)
F23 0.0419(11) 0.0430(19) 0.0561(15) -0.0157(10) 0.0137(10) -0.0138(10)
C50 0.0306(17) 0.049(2) 0.0395(18) 0.0083(15) -0.0056(13) -0.0003(14)
C58 0.0379(18) 0.0251(16) 0.065(2) -0.0008(15) -0.0054(15) -0.0147(13)
C7 0.061(2) 0.0346(17) 0.0405(18) -0.0126(14) 0.0095(15) -0.0269(16)
C11 0.0430(19) 0.0292(16) 0.055(2) 0.0013(14) -0.0120(16) -0.0048(14)
C8 0.067(2) 0.0321(17) 0.056(2) -0.0183(16) 0.0194(18) -0.0281(17)
C43 0.0342(18) 0.0297(17) 0.081(3) -0.0093(17) 0.0099(17) -0.0196(14)
C44 0.050(2) 0.052(2) 0.061(2) -0.0204(18) 0.0080(17) -0.0340(18)
C3 0.0403(19) 0.065(2) 0.0276(15) -0.0096(15) 0.0001(13) -0.0246(17)
F3 0.0419(11) 0.0430(19) 0.0561(15) -0.0157(10) 0.0137(10) -0.0138(10)
F25 0.0419(11) 0.0430(19) 0.0561(15) -0.0157(10) 0.0137(10) -0.0138(10)
F13 0.0419(11) 0.0430(19) 0.0561(15) -0.0157(10) 0.0137(10) -0.0138(10)
F27 0.0419(11) 0.0430(19) 0.0561(15) -0.0157(10) 0.0137(10) -0.0138(10)
F7 0.0419(11) 0.0430(19) 0.0561(15) -0.0157(10) 0.0137(10) -0.0138(10)
F29 0.0419(11) 0.0430(19) 0.0561(15) -0.0157(10) 0.0137(10) -0.0138(10)

loop_
_atom_type_symbol
_atom_type_description
_atom_type_scat_dispersion_real
_atom_type_scat_dispersion_imag
_atom_type_scat_source
C C 0.0137 0.0067 'International Tables Vol C Tables 4.2.6.8 and 6.1.1.4'
H H 0.0000 0.0000 'International Tables Vol C Tables 4.2.6.8 and 6.1.1.4'
B B 0.0070 0.0029 'International Tables Vol C Tables 4.2.6.8 and 6.1.1.4'
Cu Cu -2.7974 3.6876 'International Tables Vol C Tables 4.2.6.8 and 6.1.1.4'
F F 0.0583 0.0400 'International Tables Vol C Tables 4.2.6.8 and 6.1.1.4'
N N 0.0241 0.0134 'International Tables Vol C Tables 4.2.6.8 and 6.1.1.4'
O O 0.0389 0.0241 'International Tables Vol C Tables 4.2.6.8 and 6.1.1.4'
P P 0.2543 0.3332 'International Tables Vol C Tables 4.2.6.8 and 6.1.1.4'

loop_
_exptl_crystal_face_index_h
_exptl_crystal_face_index_k
_exptl_crystal_face_index_l
_exptl_crystal_face_perp_dist
-1 -1 15 0.2449
-2 10 7 0.0556
-1 10 4 0.4997
2 -4 -15 0.2123
2 -10 3 0.3464
6 -30 -29 0.0716

loop_
_geom_angle_atom_site_label_1
_geom_angle_atom_site_label_2
_geom_angle_atom_site_label_3
_geom_angle
_geom_angle_site_symmetry_1
_geom_angle_site_symmetry_3
_geom_angle_publ_flag
P1 Cu1 P2 113.12(3) . . ?
N2 Cu1 P1 119.09(7) . . ?
N2 Cu1 P2 109.79(7) . . ?
N2 Cu1 N1 79.03(10) . . ?
N1 Cu1 P1 119.30(7) . . ?
N1 Cu1 P2 112.14(7) . . ?
C25 P1 Cu1 112.86(9) . . ?
C25 P1 C19 102.53(12) . . ?
C19 P1 Cu1 118.05(8) . . ?
C13 P1 Cu1 113.38(9) . . ?
C13 P1 C25 106.28(12) . . ?
C13 P1 C19 102.38(12) . . ?
C31 P2 Cu1 112.39(9) . . ?
C31 P2 C46 103.80(13) . . ?
C31 P2 C40 103.99(13) . . ?
C46 P2 Cu1 115.39(9) . . ?
C46 P2 C40 103.69(13) . . ?
C40 P2 Cu1 116.16(10) . . ?
C30 O1 C26 116.65(19) . . ?
C10 N2 Cu1 127.4(2) . . ?
C6 N2 Cu1 111.6(2) . . ?
C6 N2 C10 118.5(3) . . ?
C5 N1 Cu1 113.0(2) . . ?
C5 N1 C1 118.8(3) . . ?
C1 N1 Cu1 128.2(2) . . ?
O1 C26 C27 119.9(2) . . ?
C25 C26 O1 115.6(2) . . ?
C25 C26 C27 124.5(2) . . ?
O1 C30 C31 115.3(2) . . ?
C29 C30 O1 120.5(2) . . ?
C29 C30 C31 124.2(2) . . ?
C76 C77 H77 118.8 . . ?
C78 C77 H77 118.8 . . ?
C78 C77 C76 122.4(2) . . ?
C26 C25 P1 117.15(19) . . ?
C26 C25 C39 117.7(2) . . ?
C39 C25 P1 125.0(2) . . ?
C77 C76 B1 123.4(2) . . ?
C81 C76 C77 115.5(2) . . ?
C81 C76 B1 120.9(2) . . ?
C61 C60 C65 115.7(2) . . ?
C61 C60 B1 122.9(2) . . ?
C65 C60 B1 121.3(2) . . ?
C53 C52 B1 122.0(2) . . ?
C57 C52 C53 115.0(3) . . ?
C57 C52 B1 122.7(2) . . ?
C26 C27 C28 119.0(2) . . ?
C26 C27 C37 116.1(3) . . ?
C37 C27 C28 124.8(2) . . ?
C20 C19 P1 121.9(2) . . ?
C24 C19 P1 119.7(2) . . ?
C24 C19 C20 118.3(2) . . ?
C76 C81 H81 118.9 . . ?
C80 C81 C76 122.3(2) . . ?
C80 C81 H81 118.9 . . ?
C30 C31 P2 117.5(2) . . ?
C30 C31 C32 117.5(2) . . ?
C32 C31 P2 124.9(2) . . ?
C27 C28 C29 108.5(2) . . ?
C27 C28 C36 108.3(2) . . ?
C27 C28 C35 111.0(2) . . ?
C29 C28 C36 108.0(2) . . ?
C35 C28 C29 111.3(2) . . ?
C35 C28 C36 109.7(2) . . ?
C77 C78 C79 121.2(2) . . ?
C77 C78 C83 118.6(3) . . ?
C79 C78 C83 120.1(2) . . ?
C69 C68 B1 123.1(2) . . ?
C73 C68 C69 116.1(3) . . ?
C73 C68 B1 120.6(2) . . ?
C30 C29 C28 118.7(2) . . ?
C30 C29 C34 116.5(3) . . ?
C34 C29 C28 124.7(2) . . ?
C68 C69 H69 118.9 . . ?
C70 C69 C68 122.1(3) . . ?
C70 C69 H69 118.9 . . ?
C52 C53 H53 118.7 . . ?
C54 C53 C52 122.5(3) . . ?
C54 C53 H53 118.7 . . ?
C19 C20 H20 119.7 . . ?
C21 C20 C19 120.6(3) . . ?
C21 C20 H20 119.7 . . ?
C52 C57 H57 118.6 . . ?
C56 C57 C52 122.8(3) . . ?
C56 C57 H57 118.6 . . ?
C19 C24 H24 119.6 . . ?
C19 C24 C23 120.7(3) . . ?
C23 C24 H24 119.6 . . ?
C68 C73 H73 119.0 . . ?
C72 C73 C68 122.0(3) . . ?
C72 C73 H73 119.0 . . ?
C60 C61 H61 118.7 . . ?
C62 C61 C60 122.5(3) . . ?
C62 C61 H61 118.7 . . ?
C27 C37 H37 119.4 . . ?
C38 C37 C27 121.1(2) . . ?
C38 C37 H37 119.4 . . ?
C14 C13 P1 117.6(2) . . ?
C14 C13 C18 119.7(3) . . ?
C18 C13 P1 122.6(2) . . ?
C78 C79 H79 121.4 . . ?
C78 C79 C80 117.3(2) . . ?
C80 C79 H79 121.4 . . ?
C37 C38 H38 119.5 . . ?
C37 C38 C39 121.1(3) . . ?
C39 C38 H38 119.5 . . ?
C47 C46 P2 123.2(2) . . ?
C47 C46 C51 118.8(3) . . ?
C51 C46 P2 117.9(2) . . ?
C32 C33 H33 119.6 . . ?
C32 C33 C34 120.8(3) . . ?
C34 C33 H33 119.6 . . ?
C41 C40 P2 123.8(2) . . ?
C45 C40 P2 117.7(2) . . ?
C45 C40 C41 118.5(3) . . ?
C81 C80 C79 121.2(3) . . ?
C81 C80 C82 118.4(3) . . ?
C79 C80 C82 120.4(3) . . ?
C25 C39 H39 120.2 . . ?
C38 C39 C25 119.5(3) . . ?
C38 C39 H39 120.2 . . ?
C57 C56 C58 119.3(3) . . ?
C55 C56 C57 120.9(3) . . ?
C55 C56 C58 119.8(3) . . ?
F1 C83 F6 106.4(3) . . ?
F1 C83 C78 112.0(2) . . ?
F4 C83 F1 106.0(2) . . ?
F4 C83 F6 106.7(2) . . ?
F4 C83 C78 113.3(3) . . ?
F6 C83 C78 112.0(2) . . ?
C31 C32 H32 120.0 . . ?
C33 C32 C31 119.9(3) . . ?
C33 C32 H32 120.0 . . ?
C13 C14 H14 119.8 . . ?
C13 C14 C15 120.4(3) . . ?
C15 C14 H14 119.8 . . ?
C56 C55 H55 121.0 . . ?
C56 C55 C54 117.9(3) . . ?
C54 C55 H55 121.0 . . ?
C60 C65 H65 118.9 . . ?
C64 C65 C60 122.3(3) . . ?
C64 C65 H65 118.9 . . ?
N2 C10 C9 121.2(3) . . ?
N2 C10 C11 117.0(3) . . ?
C9 C10 C11 121.7(3) . . ?
C13 C18 H18 120.2 . . ?
C17 C18 C13 119.7(3) . . ?
C17 C18 H18 120.2 . . ?
N2 C6 C5 116.3(3) . . ?
N2 C6 C7 122.3(3) . . ?
C7 C6 C5 121.3(3) . . ?
C29 C34 H34 119.5 . . ?
C33 C34 C29 121.1(3) . . ?
C33 C34 H34 119.5 . . ?
C65 C64 C63 120.7(3) . . ?
C65 C64 C66 120.5(3) . . ?
C63 C64 C66 118.8(3) . . ?
C61 C62 C67 118.7(3) . . ?
C63 C62 C61 121.0(3) . . ?
C63 C62 C67 120.3(3) . . ?
N1 C5 C6 116.2(3) . . ?
N1 C5 C4 121.9(3) . . ?
C4 C5 C6 121.8(3) . . ?
C69 C70 C75 120.3(3) . . ?
C71 C70 C69 120.5(3) . . ?
C71 C70 C75 119.2(3) . . ?
C53 C54 C59 119.0(3) . . ?
C55 C54 C53 120.8(3) . . ?
C55 C54 C59 120.1(3) . . ?
C73 C72 C74 118.7(3) . . ?
C71 C72 C73 121.0(3) . . ?
C71 C72 C74 120.3(3) . . ?
N1 C1 C12 117.4(2) . . ?
N1 C1 C2 121.5(3) . . ?
C2 C1 C12 121.1(3) . . ?
C64 C63 H63 121.1 . . ?
C62 C63 C64 117.9(3) . . ?
C62 C63 H63 121.1 . . ?
C40 C41 H41 119.7 . . ?
C42 C41 C40 120.5(3) . . ?
C42 C41 H41 119.7 . . ?
C24 C23 H23 119.7 . . ?
C22 C23 C24 120.5(3) . . ?
C22 C23 H23 119.7 . . ?
C40 C45 H45 119.7 . . ?
C40 C45 C44 120.6(3) . . ?
C44 C45 H45 119.7 . . ?
C70 C71 H71 120.9 . . ?
C72 C71 C70 118.3(3) . . ?
C72 C71 H71 120.9 . . ?
C23 C22 H22 120.3 . . ?
C21 C22 C23 119.5(3) . . ?
C21 C22 H22 120.3 . . ?
F16 C74 C72 112.7(3) . . ?
F16 C74 F21 104.3(3) . . ?
F5 C74 F16 106.9(4) . . ?
F5 C74 C72 112.4(3) . . ?
F5 C74 F21 107.8(4) . . ?
F21 C74 C72 112.3(3) . . ?
C46 C47 H47 119.6 . . ?
C46 C47 C48 120.7(3) . . ?
C48 C47 H47 119.6 . . ?
C76 B1 C52 108.9(2) . . ?
C60 B1 C76 110.8(2) . . ?
C60 B1 C52 108.4(2) . . ?
C68 B1 C76 108.2(2) . . ?
C68 B1 C60 109.6(2) . . ?
C68 B1 C52 110.9(2) . . ?
F9 C59 C54 108.5(3) . . ?
F11 C59 F9 106.9(4) . . ?
F11 C59 C54 110.8(3) . . ?
F11 C59 F23 111.6(4) . . ?
F23 C59 F9 107.3(4) . . ?
F23 C59 C54 111.6(3) . . ?
F3 C59 C54 115.6(4) . . ?
F3 C59 F13 98.8(5) . . ?
F25 C59 C54 119.3(5) . . ?
F25 C59 F3 110.5(5) . . ?
F25 C59 F13 99.3(5) . . ?
F13 C59 C54 110.1(4) . . ?
F27 C59 C54 114.4(5) . . ?
F27 C59 F7 103.7(8) . . ?
F7 C59 C54 108.8(5) . . ?
F29 C59 C54 119.1(6) . . ?
F29 C59 F27 108.0(8) . . ?
F29 C59 F7 100.9(7) . . ?
C48 C49 H49 120.0 . . ?
C48 C49 C50 120.0(3) . . ?
C50 C49 H49 120.0 . . ?
C20 C21 H21 119.8 . . ?
C22 C21 C20 120.3(3) . . ?
C22 C21 H21 119.8 . . ?
C46 C51 H51 119.8 . . ?
C50 C51 C46 120.4(3) . . ?
C50 C51 H51 119.8 . . ?
F10 C82 F2 103.8(3) . . ?
F10 C82 C80 112.8(3) . . ?
F2 C82 C80 111.1(3) . . ?
F17 C82 F10 107.6(3) . . ?
F17 C82 F2 106.5(3) . . ?
F17 C82 C80 114.3(3) . . ?
C47 C48 H48 120.1 . . ?
C49 C48 C47 119.8(3) . . ?
C49 C48 H48 120.1 . . ?
C1 C12 H12A 109.5 . . ?
C1 C12 H12B 109.5 . . ?
C1 C12 H12C 109.5 . . ?
H12A C12 H12B 109.5 . . ?
H12A C12 H12C 109.5 . . ?
H12B C12 H12C 109.5 . . ?
F12 C67 F30 105.4(3) . . ?
F12 C67 C62 112.6(3) . . ?
F26 C67 F12 106.9(3) . . ?
F26 C67 F30 105.5(3) . . ?
F26 C67 C62 113.5(3) . . ?
F30 C67 C62 112.2(3) . . ?
C1 C2 H2 120.3 . . ?
C3 C2 C1 119.5(3) . . ?
C3 C2 H2 120.3 . . ?
C18 C17 H17 119.9 . . ?
C16 C17 C18 120.2(3) . . ?
C16 C17 H17 119.9 . . ?
F14 C75 F24 107.6(3) . . ?
F14 C75 F15 104.9(3) . . ?
F14 C75 C70 114.3(3) . . ?
F24 C75 F15 105.5(3) . . ?
F24 C75 C70 112.2(3) . . ?
F15 C75 C70 111.7(3) . . ?
C28 C36 H36A 109.5 . . ?
C28 C36 H36B 109.5 . . ?
C28 C36 H36C 109.5 . . ?
H36A C36 H36B 109.5 . . ?
H36A C36 H36C 109.5 . . ?
H36B C36 H36C 109.5 . . ?
C41 C42 H42 120.0 . . ?
C43 C42 C41 120.1(3) . . ?
C43 C42 H42 120.0 . . ?
C5 C4 H4 120.4 . . ?
C3 C4 C5 119.1(3) . . ?
C3 C4 H4 120.4 . . ?
F18 C66 C64 113.1(3) . . ?
F20 C66 F18 105.4(3) . . ?
F20 C66 F19 108.1(3) . . ?
F20 C66 C64 113.1(3) . . ?
F19 C66 F18 104.9(3) . . ?
F19 C66 C64 111.7(3) . . ?
C28 C35 H35A 109.5 . . ?
C28 C35 H35B 109.5 . . ?
C28 C35 H35C 109.5 . . ?
H35A C35 H35B 109.5 . . ?
H35A C35 H35C 109.5 . . ?
H35B C35 H35C 109.5 . . ?
C10 C9 H9 120.2 . . ?
C8 C9 C10 119.6(3) . . ?
C8 C9 H9 120.2 . . ?
C14 C15 H15 120.2 . . ?
C16 C15 C14 119.5(3) . . ?
C16 C15 H15 120.2 . . ?
C17 C16 C15 120.5(3) . . ?
C17 C16 H16 119.8 . . ?
C15 C16 H16 119.8 . . ?
C49 C50 C51 120.2(3) . . ?
C49 C50 H50 119.9 . . ?
C51 C50 H50 119.9 . . ?
F8 C58 F22 106.2(3) . . ?
F8 C58 F28 105.5(3) . . ?
F8 C58 C56 113.3(3) . . ?
F22 C58 C56 112.7(3) . . ?
F28 C58 F22 106.9(3) . . ?
F28 C58 C56 111.7(3) . . ?
C6 C7 H7 120.6 . . ?
C8 C7 C6 118.7(3) . . ?
C8 C7 H7 120.6 . . ?
C10 C11 H11A 109.5 . . ?
C10 C11 H11B 109.5 . . ?
C10 C11 H11C 109.5 . . ?
H11A C11 H11B 109.5 . . ?
H11A C11 H11C 109.5 . . ?
H11B C11 H11C 109.5 . . ?
C9 C8 H8 120.3 . . ?
C7 C8 C9 119.4(3) . . ?
C7 C8 H8 120.3 . . ?
C42 C43 H43 119.8 . . ?
C44 C43 C42 120.4(3) . . ?
C44 C43 H43 119.8 . . ?
C45 C44 H44 120.0 . . ?
C43 C44 C45 119.9(4) . . ?
C43 C44 H44 120.0 . . ?
C2 C3 C4 119.1(3) . . ?
C2 C3 H3 120.4 . . ?
C4 C3 H3 120.4 . . ?

loop_
_geom_bond_atom_site_label_1
_geom_bond_atom_site_label_2
_geom_bond_distance
_geom_bond_site_symmetry_2
_geom_bond_publ_flag
Cu1 P1 2.2872(7) . ?
Cu1 P2 2.2914(8) . ?
Cu1 N2 2.116(2) . ?
Cu1 N1 2.122(2) . ?
P1 C25 1.830(3) . ?
P1 C19 1.835(3) . ?
P1 C13 1.825(3) . ?
P2 C31 1.821(3) . ?
P2 C46 1.830(3) . ?
P2 C40 1.834(3) . ?
O1 C26 1.387(3) . ?
O1 C30 1.386(3) . ?
F1 C83 1.339(4) . ?
F4 C83 1.333(4) . ?
F6 C83 1.339(4) . ?
F8 C58 1.325(4) . ?
F10 C82 1.325(4) . ?
F12 C67 1.317(4) . ?
F14 C75 1.315(4) . ?
N2 C10 1.351(4) . ?
N2 C6 1.347(4) . ?
F16 C74 1.309(4) . ?
F18 C66 1.328(4) . ?
N1 C5 1.345(4) . ?
N1 C1 1.351(4) . ?
F20 C66 1.324(4) . ?
F22 C58 1.337(4) . ?
F24 C75 1.324(4) . ?
C26 C25 1.384(4) . ?
C26 C27 1.392(4) . ?
F26 C67 1.310(4) . ?
F28 C58 1.331(5) . ?
C30 C31 1.396(4) . ?
C30 C29 1.385(4) . ?
C77 H77 0.9500 . ?
C77 C76 1.400(4) . ?
C77 C78 1.387(4) . ?
F30 C67 1.331(5) . ?
F15 C75 1.345(5) . ?
F2 C82 1.340(5) . ?
C25 C39 1.402(4) . ?
C76 C81 1.399(4) . ?
C76 B1 1.645(4) . ?
C60 C61 1.395(4) . ?
C60 C65 1.409(4) . ?
C60 B1 1.644(4) . ?
C52 C53 1.404(4) . ?
C52 C57 1.399(4) . ?
C52 B1 1.651(4) . ?
C27 C28 1.527(4) . ?
C27 C37 1.401(4) . ?
C19 C20 1.400(4) . ?
C19 C24 1.391(4) . ?
C81 H81 0.9500 . ?
C81 C80 1.391(4) . ?
C31 C32 1.399(4) . ?
C28 C29 1.534(4) . ?
C28 C36 1.540(4) . ?
C28 C35 1.533(4) . ?
C78 C79 1.388(4) . ?
C78 C83 1.497(4) . ?
F17 C82 1.292(4) . ?
F9 C59 1.396(6) . ?
C68 C69 1.403(4) . ?
C68 C73 1.400(4) . ?
C68 B1 1.638(4) . ?
C29 C34 1.395(4) . ?
C69 H69 0.9500 . ?
C69 C70 1.393(4) . ?
C53 H53 0.9500 . ?
C53 C54 1.397(4) . ?
C20 H20 0.9500 . ?
C20 C21 1.397(4) . ?
C57 H57 0.9500 . ?
C57 C56 1.397(4) . ?
C24 H24 0.9500 . ?
C24 C23 1.391(4) . ?
F19 C66 1.328(5) . ?
C73 H73 0.9500 . ?
C73 C72 1.391(4) . ?
C61 H61 0.9500 . ?
C61 C62 1.394(4) . ?
C37 H37 0.9500 . ?
C37 C38 1.383(4) . ?
C13 C14 1.388(4) . ?
C13 C18 1.397(4) . ?
C79 H79 0.9500 . ?
C79 C80 1.391(4) . ?
C38 H38 0.9500 . ?
C38 C39 1.389(4) . ?
C46 C47 1.385(4) . ?
C46 C51 1.392(4) . ?
C33 H33 0.9500 . ?
C33 C32 1.382(4) . ?
C33 C34 1.394(4) . ?
C40 C41 1.400(4) . ?
C40 C45 1.390(5) . ?
C80 C82 1.493(4) . ?
C39 H39 0.9500 . ?
C56 C55 1.382(5) . ?
C56 C58 1.498(4) . ?
C32 H32 0.9500 . ?
C14 H14 0.9500 . ?
C14 C15 1.391(4) . ?
C55 H55 0.9500 . ?
C55 C54 1.386(4) . ?
C65 H65 0.9500 . ?
C65 C64 1.393(4) . ?
C10 C9 1.391(5) . ?
C10 C11 1.495(5) . ?
C18 H18 0.9500 . ?
C18 C17 1.394(4) . ?
C6 C5 1.478(5) . ?
C6 C7 1.390(4) . ?
C34 H34 0.9500 . ?
C64 C63 1.397(4) . ?
C64 C66 1.490(4) . ?
C62 C63 1.387(4) . ?
C62 C67 1.499(4) . ?
C5 C4 1.401(4) . ?
C70 C71 1.392(4) . ?
C70 C75 1.494(5) . ?
C54 C59 1.482(4) . ?
C72 C71 1.384(4) . ?
C72 C74 1.503(4) . ?
C1 C12 1.484(5) . ?
C1 C2 1.401(4) . ?
C63 H63 0.9500 . ?
F5 C74 1.284(5) . ?
C41 H41 0.9500 . ?
C41 C42 1.387(5) . ?
C23 H23 0.9500 . ?
C23 C22 1.386(5) . ?
C45 H45 0.9500 . ?
C45 C44 1.394(5) . ?
C71 H71 0.9500 . ?
C22 H22 0.9500 . ?
C22 C21 1.378(5) . ?
C74 F21 1.310(4) . ?
C47 H47 0.9500 . ?
C47 C48 1.397(4) . ?
C59 F11 1.316(5) . ?
C59 F23 1.322(5) . ?
C59 F3 1.381(7) . ?
C59 F25 1.284(8) . ?
C59 F13 1.417(8) . ?
C59 F27 1.357(9) . ?
C59 F7 1.385(10) . ?
C59 F29 1.333(10) . ?
C49 H49 0.9500 . ?
C49 C48 1.379(5) . ?
C49 C50 1.381(6) . ?
C21 H21 0.9500 . ?
C51 H51 0.9500 . ?
C51 C50 1.391(5) . ?
C48 H48 0.9500 . ?
C12 H12A 0.9800 . ?
C12 H12B 0.9800 . ?
C12 H12C 0.9800 . ?
C2 H2 0.9500 . ?
C2 C3 1.377(5) . ?
C17 H17 0.9500 . ?
C17 C16 1.380(5) . ?
C36 H36A 0.9800 . ?
C36 H36B 0.9800 . ?
C36 H36C 0.9800 . ?
C42 H42 0.9500 . ?
C42 C43 1.376(6) . ?
C4 H4 0.9500 . ?
C4 C3 1.380(5) . ?
C35 H35A 0.9800 . ?
C35 H35B 0.9800 . ?
C35 H35C 0.9800 . ?
C9 H9 0.9500 . ?
C9 C8 1.376(6) . ?
C15 H15 0.9500 . ?
C15 C16 1.389(5) . ?
C16 H16 0.9500 . ?
C50 H50 0.9500 . ?
C7 H7 0.9500 . ?
C7 C8 1.371(6) . ?
C11 H11A 0.9800 . ?
C11 H11B 0.9800 . ?
C11 H11C 0.9800 . ?
C8 H8 0.9500 . ?
C43 H43 0.9500 . ?
C43 C44 1.374(6) . ?
C44 H44 0.9500 . ?
C3 H3 0.9500 . ?

loop_
_geom_torsion_atom_site_label_1
_geom_torsion_atom_site_label_2
_geom_torsion_atom_site_label_3
_geom_torsion_atom_site_label_4
_geom_torsion
_geom_torsion_site_symmetry_1
_geom_torsion_site_symmetry_2
_geom_torsion_site_symmetry_3
_geom_torsion_site_symmetry_4
_geom_torsion_publ_flag
Cu1 P1 C25 C26 45.7(2) . . . . ?
Cu1 P1 C25 C39 -129.9(2) . . . . ?
Cu1 P1 C19 C20 -98.5(2) . . . . ?
Cu1 P1 C19 C24 79.5(2) . . . . ?
Cu1 P1 C13 C14 7.7(2) . . . . ?
Cu1 P1 C13 C18 -169.5(2) . . . . ?
Cu1 P2 C31 C30 -45.3(2) . . . . ?
Cu1 P2 C31 C32 130.6(2) . . . . ?
Cu1 P2 C46 C47 110.0(2) . . . . ?
Cu1 P2 C46 C51 -65.8(2) . . . . ?
Cu1 P2 C40 C41 141.3(2) . . . . ?
Cu1 P2 C40 C45 -35.1(3) . . . . ?
Cu1 N2 C10 C9 155.7(2) . . . . ?
Cu1 N2 C10 C11 -26.3(4) . . . . ?
Cu1 N2 C6 C5 22.1(3) . . . . ?
Cu1 N2 C6 C7 -157.7(3) . . . . ?
Cu1 N1 C5 C6 3.6(3) . . . . ?
Cu1 N1 C5 C4 -175.2(2) . . . . ?
Cu1 N1 C1 C12 -3.7(4) . . . . ?
Cu1 N1 C1 C2 176.2(2) . . . . ?
P1 C25 C39 C38 174.6(2) . . . . ?
P1 C19 C20 C21 177.2(2) . . . . ?
P1 C19 C24 C23 -176.5(2) . . . . ?
P1 C13 C14 C15 -176.2(2) . . . . ?
P1 C13 C18 C17 176.5(2) . . . . ?
P2 C31 C32 C33 -175.4(2) . . . . ?
P2 C46 C47 C48 -174.7(2) . . . . ?
P2 C46 C51 C50 175.9(3) . . . . ?
P2 C40 C41 C42 -174.7(2) . . . . ?
P2 C40 C45 C44 176.5(3) . . . . ?
O1 C26 C25 P1 5.4(3) . . . . ?
O1 C26 C25 C39 -178.7(2) . . . . ?
O1 C26 C27 C28 1.8(4) . . . . ?
O1 C26 C27 C37 179.4(2) . . . . ?
O1 C30 C31 P2 -6.5(3) . . . . ?
O1 C30 C31 C32 177.3(2) . . . . ?
O1 C30 C29 C28 -1.1(4) . . . . ?
O1 C30 C29 C34 -177.5(2) . . . . ?
N2 C10 C9 C8 0.4(5) . . . . ?
N2 C6 C5 N1 -17.7(4) . . . . ?
N2 C6 C5 C4 161.0(3) . . . . ?
N2 C6 C7 C8 -2.2(5) . . . . ?
N1 C5 C4 C3 -2.1(5) . . . . ?
N1 C1 C2 C3 -0.6(5) . . . . ?
C26 O1 C30 C31 148.4(2) . . . . ?
C26 O1 C30 C29 -32.6(3) . . . . ?
C26 C25 C39 C38 -1.0(4) . . . . ?
C26 C27 C28 C29 -31.7(3) . . . . ?
C26 C27 C28 C36 85.2(3) . . . . ?
C26 C27 C28 C35 -154.3(3) . . . . ?
C26 C27 C37 C38 -0.5(4) . . . . ?
C30 O1 C26 C25 -147.1(2) . . . . ?
C30 O1 C26 C27 32.2(3) . . . . ?
C30 C31 C32 C33 0.5(4) . . . . ?
C30 C29 C34 C33 0.0(4) . . . . ?
C77 C76 C81 C80 -2.9(4) . . . . ?
C77 C76 B1 C60 -142.2(2) . . . . ?
C77 C76 B1 C52 98.6(3) . . . . ?
C77 C76 B1 C68 -22.1(3) . . . . ?
C77 C78 C79 C80 -2.2(4) . . . . ?
C77 C78 C83 F1 69.8(3) . . . . ?
C77 C78 C83 F4 -170.4(3) . . . . ?
C77 C78 C83 F6 -49.6(4) . . . . ?
C25 P1 C19 C20 26.2(3) . . . . ?
C25 P1 C19 C24 -155.8(2) . . . . ?
C25 P1 C13 C14 -116.9(2) . . . . ?
C25 P1 C13 C18 65.9(3) . . . . ?
C25 C26 C27 C28 -179.0(2) . . . . ?
C25 C26 C27 C37 -1.4(4) . . . . ?
C76 C77 C78 C79 1.3(4) . . . . ?
C76 C77 C78 C83 -177.2(2) . . . . ?
C76 C81 C80 C79 2.1(4) . . . . ?
C76 C81 C80 C82 -175.5(3) . . . . ?
C60 C61 C62 C63 0.5(5) . . . . ?
C60 C61 C62 C67 -178.6(3) . . . . ?
C60 C65 C64 C63 1.6(5) . . . . ?
C60 C65 C64 C66 -175.8(3) . . . . ?
C52 C53 C54 C55 0.6(4) . . . . ?
C52 C53 C54 C59 -177.3(3) . . . . ?
C52 C57 C56 C55 -0.7(4) . . . . ?
C52 C57 C56 C58 175.6(3) . . . . ?
C27 C26 C25 P1 -173.8(2) . . . . ?
C27 C26 C25 C39 2.1(4) . . . . ?
C27 C28 C29 C30 31.4(3) . . . . ?
C27 C28 C29 C34 -152.6(3) . . . . ?
C27 C37 C38 C39 1.6(4) . . . . ?
C19 P1 C25 C26 -82.3(2) . . . . ?
C19 P1 C25 C39 102.1(2) . . . . ?
C19 P1 C13 C14 135.9(2) . . . . ?
C19 P1 C13 C18 -41.3(3) . . . . ?
C19 C20 C21 C22 -0.9(5) . . . . ?
C19 C24 C23 C22 -0.7(4) . . . . ?
C81 C76 B1 C60 43.4(3) . . . . ?
C81 C76 B1 C52 -75.8(3) . . . . ?
C81 C76 B1 C68 163.5(2) . . . . ?
C81 C80 C82 F10 -47.6(4) . . . . ?
C81 C80 C82 F2 68.5(4) . . . . ?
C81 C80 C82 F17 -170.9(3) . . . . ?
C31 P2 C46 C47 -13.5(3) . . . . ?
C31 P2 C46 C51 170.8(2) . . . . ?
C31 P2 C40 C41 -94.7(3) . . . . ?
C31 P2 C40 C45 88.9(3) . . . . ?
C31 C30 C29 C28 177.7(2) . . . . ?
C31 C30 C29 C34 1.4(4) . . . . ?
C28 C27 C37 C38 176.9(3) . . . . ?
C28 C29 C34 C33 -176.1(3) . . . . ?
C78 C77 C76 C81 1.2(4) . . . . ?
C78 C77 C76 B1 -173.4(2) . . . . ?
C78 C79 C80 C81 0.5(4) . . . . ?
C78 C79 C80 C82 178.1(3) . . . . ?
C68 C69 C70 C71 -0.1(4) . . . . ?
C68 C69 C70 C75 -177.8(3) . . . . ?
C68 C73 C72 C71 -0.5(4) . . . . ?
C68 C73 C72 C74 176.8(3) . . . . ?
C29 C30 C31 P2 174.6(2) . . . . ?
C29 C30 C31 C32 -1.7(4) . . . . ?
C69 C68 C73 C72 -0.9(4) . . . . ?
C69 C68 B1 C76 -96.1(3) . . . . ?
C69 C68 B1 C60 24.8(3) . . . . ?
C69 C68 B1 C52 144.5(2) . . . . ?
C69 C70 C71 C72 -1.3(4) . . . . ?
C69 C70 C75 F14 -6.3(5) . . . . ?
C69 C70 C75 F24 116.6(4) . . . . ?
C69 C70 C75 F15 -125.1(3) . . . . ?
C53 C52 C57 C56 -1.1(4) . . . . ?
C53 C52 B1 C76 33.7(3) . . . . ?
C53 C52 B1 C60 -86.9(3) . . . . ?
C53 C52 B1 C68 152.7(2) . . . . ?
C53 C54 C59 F9 -168.6(3) . . . . ?
C53 C54 C59 F11 74.3(4) . . . . ?
C53 C54 C59 F23 -50.7(4) . . . . ?
C53 C54 C59 F3 -9.5(6) . . . . ?
C53 C54 C59 F25 -145.0(5) . . . . ?
C53 C54 C59 F13 101.3(5) . . . . ?
C53 C54 C59 F27 38.5(7) . . . . ?
C53 C54 C59 F7 -76.9(6) . . . . ?
C53 C54 C59 F29 168.4(7) . . . . ?
C20 C19 C24 C23 1.6(4) . . . . ?
C57 C52 C53 C54 1.1(4) . . . . ?
C57 C52 B1 C76 -151.3(2) . . . . ?
C57 C52 B1 C60 88.0(3) . . . . ?
C57 C52 B1 C68 -32.3(3) . . . . ?
C57 C56 C55 C54 2.4(4) . . . . ?
C57 C56 C58 F8 43.8(4) . . . . ?
C57 C56 C58 F22 164.5(3) . . . . ?
C57 C56 C58 F28 -75.1(4) . . . . ?
C24 C19 C20 C21 -0.8(4) . . . . ?
C24 C23 C22 C21 -1.0(5) . . . . ?
C73 C68 C69 C70 1.1(4) . . . . ?
C73 C68 B1 C76 77.5(3) . . . . ?
C73 C68 B1 C60 -161.5(2) . . . . ?
C73 C68 B1 C52 -41.9(3) . . . . ?
C73 C72 C71 C70 1.5(4) . . . . ?
C73 C72 C74 F16 49.3(4) . . . . ?
C73 C72 C74 F5 -71.6(4) . . . . ?
C73 C72 C74 F21 166.7(4) . . . . ?
C61 C60 C65 C64 -1.2(4) . . . . ?
C61 C60 B1 C76 -141.7(3) . . . . ?
C61 C60 B1 C52 -22.3(3) . . . . ?
C61 C60 B1 C68 98.9(3) . . . . ?
C61 C62 C63 C64 -0.1(4) . . . . ?
C61 C62 C67 F12 62.9(4) . . . . ?
C61 C62 C67 F26 -175.3(3) . . . . ?
C61 C62 C67 F30 -55.8(4) . . . . ?
C37 C27 C28 C29 150.9(3) . . . . ?
C37 C27 C28 C36 -92.2(3) . . . . ?
C37 C27 C28 C35 28.3(4) . . . . ?
C37 C38 C39 C25 -0.8(4) . . . . ?
C13 P1 C25 C26 170.60(19) . . . . ?
C13 P1 C25 C39 -5.0(3) . . . . ?
C13 P1 C19 C20 136.2(2) . . . . ?
C13 P1 C19 C24 -45.8(2) . . . . ?
C13 C14 C15 C16 -0.9(5) . . . . ?
C13 C18 C17 C16 -0.1(5) . . . . ?
C79 C78 C83 F1 -108.7(3) . . . . ?
C79 C78 C83 F4 11.1(4) . . . . ?
C79 C78 C83 F6 131.8(3) . . . . ?
C79 C80 C82 F10 134.8(3) . . . . ?
C79 C80 C82 F2 -109.2(4) . . . . ?
C79 C80 C82 F17 11.4(5) . . . . ?
C46 P2 C31 C30 80.0(2) . . . . ?
C46 P2 C31 C32 -104.0(2) . . . . ?
C46 P2 C40 C41 13.6(3) . . . . ?
C46 P2 C40 C45 -162.8(2) . . . . ?
C46 C47 C48 C49 -0.2(5) . . . . ?
C46 C51 C50 C49 -1.8(5) . . . . ?
C40 P2 C31 C30 -171.8(2) . . . . ?
C40 P2 C31 C32 4.2(3) . . . . ?
C40 P2 C46 C47 -121.9(3) . . . . ?
C40 P2 C46 C51 62.3(3) . . . . ?
C40 C41 C42 C43 -1.5(5) . . . . ?
C40 C45 C44 C43 -1.9(6) . . . . ?
C56 C55 C54 C53 -2.4(4) . . . . ?
C56 C55 C54 C59 175.6(3) . . . . ?
C83 C78 C79 C80 176.4(3) . . . . ?
C32 C33 C34 C29 -1.0(4) . . . . ?
C14 C13 C18 C17 -0.6(4) . . . . ?
C14 C15 C16 C17 0.2(6) . . . . ?
C55 C56 C58 F8 -139.9(3) . . . . ?
C55 C56 C58 F22 -19.2(4) . . . . ?
C55 C56 C58 F28 101.1(4) . . . . ?
C55 C54 C59 F9 13.4(4) . . . . ?
C55 C54 C59 F11 -103.6(4) . . . . ?
C55 C54 C59 F23 131.4(4) . . . . ?
C55 C54 C59 F3 172.5(5) . . . . ?
C55 C54 C59 F25 37.1(6) . . . . ?
C55 C54 C59 F13 -76.6(5) . . . . ?
C55 C54 C59 F27 -139.5(7) . . . . ?
C55 C54 C59 F7 105.1(6) . . . . ?
C55 C54 C59 F29 -9.6(7) . . . . ?
C65 C60 C61 C62 0.2(4) . . . . ?
C65 C60 B1 C76 41.9(3) . . . . ?
C65 C60 B1 C52 161.3(2) . . . . ?
C65 C60 B1 C68 -77.5(3) . . . . ?
C65 C64 C63 C62 -0.9(4) . . . . ?
C65 C64 C66 F18 -143.9(3) . . . . ?
C65 C64 C66 F20 -24.2(5) . . . . ?
C65 C64 C66 F19 98.0(4) . . . . ?
C10 N2 C6 C5 -174.6(3) . . . . ?
C10 N2 C6 C7 5.6(4) . . . . ?
C10 C9 C8 C7 3.0(5) . . . . ?
C18 C13 C14 C15 1.1(4) . . . . ?
C18 C17 C16 C15 0.2(5) . . . . ?
C6 N2 C10 C9 -4.6(4) . . . . ?
C6 N2 C10 C11 173.4(3) . . . . ?
C6 C5 C4 C3 179.2(3) . . . . ?
C6 C7 C8 C9 -2.2(5) . . . . ?
C34 C33 C32 C31 0.8(4) . . . . ?
C5 N1 C1 C12 178.8(3) . . . . ?
C5 N1 C1 C2 -1.3(4) . . . . ?
C5 C6 C7 C8 178.0(3) . . . . ?
C5 C4 C3 C2 0.1(5) . . . . ?
C1 N1 C5 C6 -178.6(2) . . . . ?
C1 N1 C5 C4 2.7(4) . . . . ?
C1 C2 C3 C4 1.2(5) . . . . ?
C63 C64 C66 F18 38.7(4) . . . . ?
C63 C64 C66 F20 158.4(3) . . . . ?
C63 C64 C66 F19 -79.4(4) . . . . ?
C63 C62 C67 F12 -116.1(3) . . . . ?
C63 C62 C67 F26 5.6(5) . . . . ?
C63 C62 C67 F30 125.2(3) . . . . ?
C41 C40 C45 C44 0.0(5) . . . . ?
C41 C42 C43 C44 -0.5(6) . . . . ?
C23 C22 C21 C20 1.8(5) . . . . ?
C45 C40 C41 C42 1.7(5) . . . . ?
C71 C70 C75 F14 175.9(3) . . . . ?
C71 C70 C75 F24 -61.2(4) . . . . ?
C71 C70 C75 F15 57.1(4) . . . . ?
C71 C72 C74 F16 -133.4(3) . . . . ?
C71 C72 C74 F5 105.7(4) . . . . ?
C71 C72 C74 F21 -16.0(5) . . . . ?
C74 C72 C71 C70 -175.7(3) . . . . ?
C47 C46 C51 C50 0.0(5) . . . . ?
B1 C76 C81 C80 171.9(3) . . . . ?
B1 C60 C61 C62 -176.4(3) . . . . ?
B1 C60 C65 C64 175.4(3) . . . . ?
B1 C52 C53 C54 176.4(2) . . . . ?
B1 C52 C57 C56 -176.3(3) . . . . ?
B1 C68 C69 C70 175.0(3) . . . . ?
B1 C68 C73 C72 -175.0(2) . . . . ?
C51 C46 C47 C48 1.0(5) . . . . ?
C48 C49 C50 C51 2.7(5) . . . . ?
C12 C1 C2 C3 179.3(3) . . . . ?
C67 C62 C63 C64 178.9(3) . . . . ?
C75 C70 C71 C72 176.5(3) . . . . ?
C36 C28 C29 C30 -85.8(3) . . . . ?
C36 C28 C29 C34 90.2(3) . . . . ?
C42 C43 C44 C45 2.1(6) . . . . ?
C66 C64 C63 C62 176.5(3) . . . . ?
C35 C28 C29 C30 153.8(3) . . . . ?
C35 C28 C29 C34 -30.2(4) . . . . ?
C50 C49 C48 C47 -1.7(5) . . . . ?
C58 C56 C55 C54 -173.8(3) . . . . ?
C7 C6 C5 N1 162.1(3) . . . . ?
C7 C6 C5 C4 -19.2(5) . . . . ?
C11 C10 C9 C8 -177.5(3) . . . . ?
